data_7212328
loop_
_publ_author_name
'Fridrichov\'a, Michaela'
'N\<emec, Ivan'
'C\'isa\<rov\'a, Ivana'
'N\<emec, Petr'

_publ_section_title
;
 Guanylurea(1+) hydrogen phosphite: a novel promising phase-matchable
 material for second harmonic generation
;
_journal_issue 7
_journal_name_full CrystEngComm
_journal_page_first 2054
_journal_paper_doi 10.1039/b924973g
_journal_volume 12
_journal_year 2010
_chemical_compound_source 'synthesized by the authors'
_chemical_formula_moiety 'C2 H7 N4 O, H2 O3 P'
_chemical_formula_sum 'C2 H9 N4 O4 P'
_chemical_formula_weight 184.10
_chemical_melting_point 452
_chemical_name_common 'guanylurea hydrogen phosphite'
_chemical_name_systematic
;
?
;
_space_group_IT_number 9
_symmetry_cell_setting monoclinic
_symmetry_space_group_name_Hall 'C -2yc'
_symmetry_space_group_name_H-M 'C 1 c 1'
_atom_sites_solution_hydrogens difmap
_atom_sites_solution_primary direct
_atom_sites_solution_secondary difmap
_audit_creation_method SHELXL-97
_audit_update_record
;
2009-10-22 # Formatted by publCIF
;
_cell_angle_alpha 90.00
_cell_angle_beta 96.514(3)
_cell_angle_gamma 90.00
_cell_formula_units_Z 4
_cell_length_a 6.6990(3)
_cell_length_b 6.8420(2)
_cell_length_c 16.3540(10)
_cell_measurement_reflns_used 879
_cell_measurement_temperature 293(2)
_cell_measurement_theta_max 27.5
_cell_measurement_theta_min 1
_cell_volume 744.74(6)
_computing_cell_refinement 'COLLECT and DENZO'
_computing_data_collection 'COLLECT (Hooft, 1998) and DENZO (Otwinowski & Minor, 1997)'
_computing_data_reduction 'COLLECT and DENZO'
_computing_structure_refinement 'SHELXL-97 (Sheldrick, 1997)'
_computing_structure_solution 'SIR92 (Altomare et al., 1999)'
_diffrn_ambient_temperature 293(2)
_diffrn_detector_area_resol_mean 9.091
_diffrn_measured_fraction_theta_full 0.995
_diffrn_measured_fraction_theta_max 0.995
_diffrn_measurement_device_type 'Nonius KappaCCD area detector'
_diffrn_measurement_method '\f and \w scans to fill the Ewald sphere'
_diffrn_radiation_monochromator graphite
_diffrn_radiation_source 'fine-focus sealed tube'
_diffrn_radiation_type MoK\a
_diffrn_radiation_wavelength 0.71073
_diffrn_reflns_av_R_equivalents 0.026
_diffrn_reflns_av_sigmaI/netI 0.0318
_diffrn_reflns_limit_h_max 8
_diffrn_reflns_limit_h_min -8
_diffrn_reflns_limit_k_max 8
_diffrn_reflns_limit_k_min -8
_diffrn_reflns_limit_l_max 21
_diffrn_reflns_limit_l_min -21
_diffrn_reflns_number 4256
_diffrn_reflns_theta_full 27.53
_diffrn_reflns_theta_max 27.53
_diffrn_reflns_theta_min 4.27
_diffrn_standards_number 0
_exptl_absorpt_coefficient_mu 0.348
_exptl_absorpt_correction_type none
_exptl_crystal_colour colourless
_exptl_crystal_density_diffrn 1.642
_exptl_crystal_density_method 'not measured'
_exptl_crystal_description plate
_exptl_crystal_F_000 384
_exptl_crystal_preparation 'from water'
_exptl_crystal_size_max 0.47
_exptl_crystal_size_mid 0.2
_exptl_crystal_size_min 0.15
_refine_diff_density_max 0.172
_refine_diff_density_min -0.182
_refine_diff_density_rms 0.042
_refine_ls_abs_structure_details 'Flack H D (1983), Acta Cryst. A39, 876-881'
_refine_ls_abs_structure_Flack 0.0(3)
_refine_ls_extinction_coef 0.037(3)
_refine_ls_extinction_expression Fc^*^=kFc[1+0.001xFc^2^\l^3^/sin(2\q)]^-1/4^
_refine_ls_extinction_method SHELXL
_refine_ls_goodness_of_fit_ref 1.091
_refine_ls_hydrogen_treatment refall
_refine_ls_matrix_type full
_refine_ls_number_parameters 138
_refine_ls_number_reflns 1637
_refine_ls_number_restraints 2
_refine_ls_restrained_S_all 1.090
_refine_ls_R_factor_all 0.0301
_refine_ls_R_factor_gt 0.0276
_refine_ls_shift/su_max 0.000
_refine_ls_shift/su_mean 0.000
_refine_ls_structure_factor_coef Fsqd
_refine_ls_weighting_details 'calc w=1/[\s^2^(Fo^2^)+(0.0318P)^2^+0.2284P] where P=(Fo^2^+2Fc^2^)/3'
_refine_ls_weighting_scheme calc
_refine_ls_wR_factor_gt 0.0660
_refine_ls_wR_factor_ref 0.0679
_reflns_number_gt 1562
_reflns_number_total 1637
_reflns_threshold_expression I>2\s(I)
_cod_data_source_file b924973g.txt
_cod_data_source_block guhp
_cod_original_sg_symbol_H-M 'C c'
_cod_database_code 7212328

loop_
_symmetry_equiv_pos_as_xyz
'x, y, z'
'x, -y, z+1/2'
'x+1/2, y+1/2, z'
'x+1/2, -y+1/2, z+1/2'

loop_
_atom_site_label
_atom_site_type_symbol
_atom_site_fract_x
_atom_site_fract_y
_atom_site_fract_z
_atom_site_U_iso_or_equiv
_atom_site_adp_type
_atom_site_occupancy
_atom_site_symmetry_multiplicity
_atom_site_calc_flag
P1 P 0.38935(6) 0.30842(6) 0.02427(3) 0.02872(15) Uani 1 1 d
C1 C 0.6435(3) 0.5165(3) 0.29518(12) 0.0283(4) Uani 1 1 d
C2 C 0.9071(3) 0.4481(3) 0.20798(13) 0.0316(4) Uani 1 1 d
N1 N 0.4481(3) 0.5173(3) 0.29902(15) 0.0404(4) Uani 1 1 d
N2 N 0.7688(3) 0.5658(3) 0.35947(12) 0.0375(4) Uani 1 1 d
N3 N 0.7065(2) 0.4613(2) 0.22281(11) 0.0306(3) Uani 1 1 d
N4 N 0.9347(3) 0.3695(3) 0.13587(13) 0.0393(4) Uani 1 1 d
O1 O 1.0441(2) 0.5058(3) 0.25826(12) 0.0461(4) Uani 1 1 d
O2 O 0.3764(2) 0.3773(2) 0.10988(9) 0.0372(3) Uani 1 1 d
O3 O 0.5948(2) 0.2643(2) 0.00032(10) 0.0404(4) Uani 1 1 d
O4 O 0.2873(3) 0.4575(3) -0.04066(11) 0.0534(5) Uani 1 1 d
H1 H 0.269(4) 0.165(3) 0.0125(15) 0.031(6) Uiso 1 1 d
H1A H 0.371(4) 0.490(4) 0.2619(17) 0.033(7) Uiso 1 1 d
H1B H 0.390(5) 0.545(5) 0.352(2) 0.066(10) Uiso 1 1 d
H2A H 0.722(4) 0.616(4) 0.408(2) 0.043(7) Uiso 1 1 d
H2B H 0.881(4) 0.556(3) 0.3525(16) 0.027(6) Uiso 1 1 d
H3 H 0.601(4) 0.424(4) 0.183(2) 0.053(8) Uiso 1 1 d
H4A H 1.063(6) 0.365(5) 0.131(2) 0.069(10) Uiso 1 1 d
H4B H 0.850(5) 0.338(4) 0.103(2) 0.044(7) Uiso 1 1 d
H4 H 0.205(6) 0.547(5) -0.025(2) 0.067(9) Uiso 1 1 d

loop_
_atom_site_aniso_label
_atom_site_aniso_U_11
_atom_site_aniso_U_22
_atom_site_aniso_U_33
_atom_site_aniso_U_23
_atom_site_aniso_U_13
_atom_site_aniso_U_12
P1 0.0279(2) 0.0329(2) 0.0257(2) -0.0015(2) 0.00462(15) 0.00472(19)
C1 0.0260(9) 0.0328(9) 0.0265(10) 0.0042(7) 0.0046(7) 0.0010(7)
C2 0.0259(9) 0.0343(9) 0.0348(11) 0.0012(7) 0.0048(8) 0.0022(7)
N1 0.0243(9) 0.0580(12) 0.0395(11) -0.0010(8) 0.0064(9) -0.0037(7)
N2 0.0285(9) 0.0570(11) 0.0270(9) -0.0050(8) 0.0035(7) -0.0003(8)
N3 0.0230(8) 0.0427(8) 0.0256(9) -0.0027(6) 0.0012(6) -0.0014(6)
N4 0.0324(10) 0.0521(11) 0.0341(11) -0.0071(8) 0.0064(8) 0.0027(8)
O1 0.0240(7) 0.0707(11) 0.0433(10) -0.0129(7) 0.0030(7) -0.0025(7)
O2 0.0335(7) 0.0509(8) 0.0274(7) -0.0071(6) 0.0042(6) 0.0043(6)
O3 0.0351(8) 0.0436(8) 0.0444(9) 0.0042(6) 0.0133(7) 0.0136(6)
O4 0.0688(12) 0.0604(10) 0.0327(9) 0.0062(7) 0.0125(8) 0.0391(9)

loop_
_atom_type_symbol
_atom_type_description
_atom_type_scat_dispersion_real
_atom_type_scat_dispersion_imag
_atom_type_scat_source
C C 0.0033 0.0016 'International Tables Vol C Tables 4.2.6.8 and 6.1.1.4'
H H 0.0000 0.0000 'International Tables Vol C Tables 4.2.6.8 and 6.1.1.4'
N N 0.0061 0.0033 'International Tables Vol C Tables 4.2.6.8 and 6.1.1.4'
O O 0.0106 0.0060 'International Tables Vol C Tables 4.2.6.8 and 6.1.1.4'
P P 0.1023 0.0942 'International Tables Vol C Tables 4.2.6.8 and 6.1.1.4'

loop_
_geom_angle_atom_site_label_1
_geom_angle_atom_site_label_2
_geom_angle_atom_site_label_3
_geom_angle
O2 P1 O3 117.46(9)
O2 P1 O4 111.26(9)
O3 P1 O4 107.17(10)
O2 P1 H1 106.4(11)
O3 P1 H1 113.1(10)
O4 P1 H1 100.2(11)
N2 C1 N1 120.6(2)
N2 C1 N3 122.45(19)
N1 C1 N3 116.92(19)
O1 C2 N4 123.85(19)
O1 C2 N3 121.67(19)
N4 C2 N3 114.48(19)
C1 N1 H1A 122.7(19)
C1 N1 H1B 122(2)
H1A N1 H1B 115(3)
C1 N2 H2A 121.3(18)
C1 N2 H2B 113.7(19)
H2A N2 H2B 125(3)
C1 N3 C2 124.88(17)
C1 N3 H3 113.5(18)
C2 N3 H3 121.5(18)
C2 N4 H4A 109(2)
C2 N4 H4B 125(2)
H4A N4 H4B 126(3)
P1 O4 H4 119(3)

loop_
_geom_bond_atom_site_label_1
_geom_bond_atom_site_label_2
_geom_bond_distance
P1 O2 1.4891(15)
P1 O3 1.5038(14)
P1 O4 1.5716(17)
P1 H1 1.27(2)
C1 N2 1.313(3)
C1 N1 1.317(3)
C1 N3 1.355(3)
C2 O1 1.226(3)
C2 N4 1.328(3)
C2 N3 1.395(2)
N1 H1A 0.77(3)
N1 H1B 1.00(4)
N2 H2A 0.95(3)
N2 H2B 0.78(3)
N3 H3 0.95(3)
N4 H4A 0.87(4)
N4 H4B 0.77(4)
O4 H4 0.88(4)

loop_
_geom_hbond_atom_site_label_D
_geom_hbond_atom_site_label_H
_geom_hbond_atom_site_label_A
_geom_hbond_distance_DH
_geom_hbond_distance_HA
_geom_hbond_distance_DA
_geom_hbond_angle_DHA
_geom_hbond_site_symmetry_A
N1 H1A O1 0.77(3) 2.19(3) 2.714(3) 126(2) 1_455
N1 H1A O2 0.77(3) 2.61(3) 3.222(3) 138(2) .
N1 H1B O4 1.00(4) 1.96(4) 2.951(3) 169(3) 2_565
N2 H2A O3 0.95(3) 2.00(3) 2.937(3) 173(3) 2_565
N2 H2B O1 0.78(3) 2.02(3) 2.646(3) 138(3) .
N3 H3 O2 0.95(3) 1.84(3) 2.776(2) 172(3) .
N4 H4A O2 0.87(4) 2.17(4) 3.037(3) 174(4) 1_655
N4 H4B O3 0.77(4) 2.31(4) 3.078(3) 176(3) .
O4 H4 O3 0.88(4) 1.73(4) 2.591(2) 165(3) 3_455
